data_7240966
loop_
_publ_author_name
'Yao, Jun'
'Liu, Yan-E'
'Yang, Li-Bo'
'Dou, Ai-Na'
'Hou, Cheng-Fu'
'Xu, Quan-Qing'
'Huang, Bo'
'Zhu, Ai-Xin'

_publ_section_title
;
 Novel alkaline earth metal-organic frameworks with thiophene group for
 selective detection of Fe3+
;
_journal_name_full CrystEngComm
_journal_paper_doi 10.1039/D0CE00990C
_journal_year 2020
_chemical_formula_sum 'C13 H13 Ca N O5 S2'
_chemical_formula_weight 367.44
_space_group_crystal_system orthorhombic
_space_group_IT_number 26
_space_group_name_Hall 'P 2c -2'
_space_group_name_H-M_alt 'P m c 21'
_atom_sites_solution_hydrogens mixed
_audit_creation_method SHELXL-2014/7
_audit_update_record
;
2020-07-01 deposited with the CCDC.	2020-07-31 downloaded from the CCDC.
;
_cell_angle_alpha 90
_cell_angle_beta 90
_cell_angle_gamma 90
_cell_formula_units_Z 4
_cell_length_a 22.642(3)
_cell_length_b 9.7853(12)
_cell_length_c 6.8909(8)
_cell_measurement_reflns_used 4329
_cell_measurement_temperature 296(2)
_cell_measurement_theta_max 29.613
_cell_measurement_theta_min 2.267
_cell_volume 1526.7(3)
_computing_cell_refinement 'SAINT v8.37A (Bruker, 2015)'
_computing_data_collection 'Bruker APEX-II CCD'
_computing_data_reduction 'SAINT v8.37A (Bruker, 2015)'
_computing_structure_refinement 'SHELXL-2014/7 (Sheldrick, 2014)'
_computing_structure_solution 'SHELXL-2014/7 (Sheldrick, 2014)'
_diffrn_ambient_temperature 296(2)
_diffrn_measured_fraction_theta_full 0.999
_diffrn_measured_fraction_theta_max 0.999
_diffrn_measurement_device_type 'Bruker D8 Quest'
_diffrn_radiation_type MoK\a
_diffrn_radiation_wavelength 0.71073
_diffrn_reflns_av_R_equivalents 0.0396
_diffrn_reflns_av_unetI/netI 0.0373
_diffrn_reflns_Laue_measured_fraction_full 0.999
_diffrn_reflns_Laue_measured_fraction_max 0.999
_diffrn_reflns_limit_h_max 26
_diffrn_reflns_limit_h_min -26
_diffrn_reflns_limit_k_max 11
_diffrn_reflns_limit_k_min -11
_diffrn_reflns_limit_l_max 7
_diffrn_reflns_limit_l_min -8
_diffrn_reflns_number 11175
_diffrn_reflns_point_group_measured_fraction_full 0.999
_diffrn_reflns_point_group_measured_fraction_max 0.999
_diffrn_reflns_theta_full 24.991
_diffrn_reflns_theta_max 24.991
_diffrn_reflns_theta_min 0.899
_exptl_absorpt_coefficient_mu 0.706
_exptl_absorpt_correction_T_max 0.7459
_exptl_absorpt_correction_T_min 0.6041
_exptl_absorpt_correction_type multi-scan
_exptl_crystal_colour colorless
_exptl_crystal_density_diffrn 1.599
_exptl_crystal_description block
_exptl_crystal_F_000 760
_exptl_crystal_size_max 0.250
_exptl_crystal_size_mid 0.200
_exptl_crystal_size_min 0.170
_refine_diff_density_max 0.458
_refine_diff_density_min -0.344
_refine_diff_density_rms 0.076
_refine_ls_abs_structure_details
;
 Refined as an inversion twin.
;
_refine_ls_abs_structure_Flack 0.10(8)
_refine_ls_extinction_method none
_refine_ls_goodness_of_fit_ref 1.115
_refine_ls_hydrogen_treatment constr
_refine_ls_matrix_type full
_refine_ls_number_parameters 303
_refine_ls_number_reflns 2738
_refine_ls_number_restraints 359
_refine_ls_restrained_S_all 1.120
_refine_ls_R_factor_all 0.0412
_refine_ls_R_factor_gt 0.0393
_refine_ls_shift/su_max 0.001
_refine_ls_shift/su_mean 0.000
_refine_ls_structure_factor_coef Fsqd
_refine_ls_weighting_details 'w=1/[\s^2^(Fo^2^)+(0.0600P)^2^+1.5103P] where P=(Fo^2^+2Fc^2^)/3'
_refine_ls_weighting_scheme calc
_refine_ls_wR_factor_gt 0.1070
_refine_ls_wR_factor_ref 0.1092
_reflns_Friedel_coverage 0.825
_reflns_Friedel_fraction_full 0.998
_reflns_Friedel_fraction_max 0.998
_reflns_number_gt 2641
_reflns_number_total 2738
_reflns_threshold_expression 'I > 2\s(I)'
_cod_data_source_file d0ce00990c2.cif
_cod_data_source_block Ca
_cod_depositor_comments
;
The following automatic conversions were performed:

data item '_exptl_absorpt_correction_type' value 'Multi-scan' was
changed to 'multi-scan' in accordance with the
/home/data/users/saulius/crontab/automatic-downloads/rss-feeds/RSC/lib/dictionaries/cif_core.dic
dictionary named 'cif_core.dic' version 2.4.2 last updated on
2011-04-26.

Automatic conversion script
Id: cif_fix_values 7556 2019-12-06 15:28:31Z antanas 
;
_cod_database_code 7240966
_shelx_shelxl_version_number 2014/7
_shelx_space_group_comment
;
The symmetry employed for this shelxl refinement is uniquely defined
by the following loop, which should always be used as a source of
symmetry information in preference to the above space-group names.
They are only intended as comments.
;
_shelx_estimated_absorpt_t_min 0.843
_shelx_estimated_absorpt_t_max 0.889

loop_
_space_group_symop_operation_xyz
'x, y, z'
'-x, -y, z+1/2'
'x, -y, z+1/2'
'-x, y, z'

loop_
_atom_site_label
_atom_site_type_symbol
_atom_site_fract_x
_atom_site_fract_y
_atom_site_fract_z
_atom_site_U_iso_or_equiv
_atom_site_adp_type
_atom_site_occupancy
_atom_site_site_symmetry_order
_atom_site_calc_flag
_atom_site_refinement_flags_posn
_atom_site_refinement_flags_adp
_atom_site_refinement_flags_occupancy
_atom_site_disorder_assembly
_atom_site_disorder_group
Ca1 Ca 0.5000 0.95080(12) 0.0227(2) 0.0132(3) Uani 1 2 d S T P A .
Ca2 Ca 1.0000 0.54538(11) 0.74865(19) 0.0110(3) Uani 1 2 d S T P A .
C1 C 0.5968(2) 0.8438(5) 0.2328(9) 0.0208(12) Uani 1 1 d . . . . .
S1 S 0.67934(9) 0.8977(2) 0.5144(3) 0.0287(6) Uani 0.802(6) 1 d D U P A 1
S2 S 0.80991(9) 0.8301(2) 0.6370(4) 0.0266(6) Uani 0.802(6) 1 d D U P A 1
C2 C 0.6573(2) 0.8129(6) 0.2991(9) 0.0262(12) Uani 0.802(6) 1 d D U P A 1
C3 C 0.7004(3) 0.7364(8) 0.2205(13) 0.0244(16) Uani 0.802(6) 1 d D U P A 1
C4 C 0.7533(3) 0.7452(10) 0.3366(14) 0.025(2) Uani 0.802(6) 1 d D U P A 1
C5 C 0.7479(3) 0.8262(9) 0.4965(14) 0.0248(19) Uani 0.802(6) 1 d D U P A 1
C6 C 0.8110(3) 0.6857(9) 0.3216(12) 0.0294(18) Uani 0.802(6) 1 d D U P A 1
C7 C 0.8466(2) 0.7185(6) 0.4723(8) 0.0263(13) Uani 0.802(6) 1 d D U P A 1
C8 C 0.6955(5) 0.6563(15) 0.0326(19) 0.062(4) Uani 0.802(6) 1 d D U P A 1
H8A H 0.7321 0.6102 0.0077 0.093 Uiso 0.802(6) 1 calc R U P A 1
H8B H 0.6643 0.5903 0.0437 0.093 Uiso 0.802(6) 1 calc R U P A 1
H8C H 0.6870 0.7177 -0.0723 0.093 Uiso 0.802(6) 1 calc R U P A 1
C9 C 0.8278(6) 0.5865(15) 0.1585(19) 0.066(5) Uani 0.802(6) 1 d D U P A 1
H9A H 0.7957 0.5792 0.0683 0.099 Uiso 0.802(6) 1 calc R U P A 1
H9B H 0.8622 0.6200 0.0924 0.099 Uiso 0.802(6) 1 calc R U P A 1
H9C H 0.8361 0.4982 0.2127 0.099 Uiso 0.802(6) 1 calc R U P A 1
S1' S 0.6973(4) 0.6955(12) 0.113(3) 0.044(3) Uani 0.198(6) 1 d D U P A 2
S2' S 0.8295(5) 0.6324(14) 0.234(2) 0.049(4) Uani 0.198(6) 1 d D U P A 2
C2' C 0.6573(2) 0.8129(6) 0.2991(9) 0.0262(12) Uani 0.198(6) 1 d D U P A 2
C3' C 0.6981(11) 0.845(4) 0.423(5) 0.041(7) Uani 0.198(6) 1 d D U P A 2
C4' C 0.7522(13) 0.795(4) 0.434(6) 0.028(9) Uani 0.198(6) 1 d D U P A 2
C5' C 0.7588(10) 0.715(4) 0.285(5) 0.024(9) Uani 0.198(6) 1 d D U P A 2
C6' C 0.8035(10) 0.797(4) 0.525(6) 0.045(7) Uani 0.198(6) 1 d D U P A 2
C7' C 0.8466(2) 0.7185(6) 0.4723(8) 0.0263(13) Uani 0.198(6) 1 d D U P A 2
C8' C 0.677(2) 0.943(6) 0.578(8) 0.081(19) Uani 0.198(6) 1 d D U P A 2
H8'A H 0.7083 0.9632 0.6651 0.122 Uiso 0.198(6) 1 calc R U P A 2
H8'B H 0.6628 1.0254 0.5180 0.122 Uiso 0.198(6) 1 calc R U P A 2
H8'C H 0.6447 0.9009 0.6483 0.122 Uiso 0.198(6) 1 calc R U P A 2
C9' C 0.8129(17) 0.861(5) 0.723(6) 0.041(10) Uani 0.198(6) 1 d D U P A 2
H9'A H 0.7799 0.9178 0.7553 0.061 Uiso 0.198(6) 1 calc R U P A 2
H9'B H 0.8167 0.7897 0.8188 0.061 Uiso 0.198(6) 1 calc R U P A 2
H9'C H 0.8483 0.9148 0.7219 0.061 Uiso 0.198(6) 1 calc R U P A 2
O1 O 0.57604(16) 0.7856(4) 0.0862(6) 0.0290(10) Uani 1 1 d . . . . .
O2 O 0.56801(15) 0.9336(4) 0.3264(6) 0.0215(9) Uani 1 1 d . . . . .
O3 O 0.93367(15) 0.5834(4) 0.4394(6) 0.0216(8) Uani 1 1 d . . . . .
O4 O 0.92448(17) 0.7150(4) 0.6969(6) 0.0291(10) Uani 1 1 d . . . . .
C10 C 0.9059(2) 0.6713(5) 0.5385(9) 0.0221(12) Uani 1 1 d . . . . .
O5 O 0.5000 0.8302(5) -0.2919(7) 0.0167(11) Uani 1 2 d S T P . .
C2A C 0.5759(7) 0.5407(11) -0.482(2) 0.059(5) Uani 0.5 1 d . U P A .
H2AA H 0.6112 0.5941 -0.4670 0.089 Uiso 0.5 1 calc R U P . .
H2AB H 0.5752 0.4695 -0.3864 0.089 Uiso 0.5 1 calc R U P . .
H2AC H 0.5752 0.5009 -0.6095 0.089 Uiso 0.5 1 calc R U P . .
C3A C 0.5371(5) 0.7434(10) -0.3299(16) 0.021(2) Uani 0.5 1 d . . P A .
H3AA H 0.5741 0.7539 -0.2732 0.025 Uiso 0.5 1 calc R U P . .
O6 O 1.0000 0.6619(4) 1.0612(7) 0.0173(11) Uani 1 2 d S T P . .
N1B N 1.0000 0.8908(7) 1.0944(13) 0.046(2) Uani 1 2 d S T P . .
C2B C 1.0319(8) 1.0205(13) 1.110(2) 0.072(6) Uani 0.5 1 d . U P A .
H2BA H 1.0736 1.0039 1.1087 0.108 Uiso 0.5 1 d R U P . .
H2BB H 1.0212 1.0776 1.0032 0.108 Uiso 0.5 1 d R U P . .
H2BC H 1.0212 1.0644 1.2300 0.108 Uiso 0.5 1 d R U P . .
C3B C 1.0247(5) 0.7722(11) 1.0811(15) 0.024(2) Uani 0.5 1 d . . P A .
H3BA H 1.0657 0.7705 1.0872 0.028 Uiso 0.5 1 calc R U P . .
C1B C 1.0689(7) 0.8981(15) 1.096(3) 0.058(4) Uani 0.5 1 d . . P A .
H1BA H 1.0812 0.9918 1.1065 0.087 Uiso 0.5 1 calc R U P . .
H1BB H 1.0839 0.8474 1.2048 0.087 Uiso 0.5 1 calc R U P . .
H1BC H 1.0841 0.8598 0.9779 0.087 Uiso 0.5 1 calc R U P . .
N1A N 0.5286(3) 0.6210(7) -0.4594(16) 0.078(3) Uani 0.5 1 d . . P . .
C1A C 0.5286(3) 0.6210(7) -0.4594(16) 0.078(3) Uani 0.5 1 d . . P . .
H1AA H 0.5471 0.5474 -0.5360 0.116 Uiso 0.5 1 d R U P . .
H1AB H 0.5471 0.7065 -0.5099 0.116 Uiso 0.5 1 d R U P . .
H1AC H 0.5471 0.6110 -0.3272 0.116 Uiso 0.5 1 d R U P . .

loop_
_atom_site_aniso_label
_atom_site_aniso_U_11
_atom_site_aniso_U_22
_atom_site_aniso_U_33
_atom_site_aniso_U_23
_atom_site_aniso_U_13
_atom_site_aniso_U_12
Ca1 0.0159(6) 0.0132(6) 0.0106(7) 0.0013(6) 0.000 0.000
Ca2 0.0117(6) 0.0105(6) 0.0107(7) -0.0004(6) 0.000 0.000
C1 0.022(3) 0.019(2) 0.022(3) 0.004(3) -0.004(3) 0.005(2)
S1 0.0180(9) 0.0390(11) 0.0292(12) -0.0203(10) -0.0067(9) 0.0170(8)
S2 0.0182(9) 0.0342(10) 0.0273(13) -0.0152(10) -0.0078(10) 0.0138(8)
C2 0.021(3) 0.030(3) 0.027(3) -0.001(2) -0.003(2) 0.007(2)
C3 0.028(4) 0.029(4) 0.016(4) -0.008(3) -0.006(3) 0.015(3)
C4 0.022(4) 0.035(6) 0.019(5) -0.005(4) -0.004(4) 0.019(3)
C5 0.021(4) 0.029(4) 0.024(5) -0.012(4) -0.003(3) 0.013(3)
C6 0.026(4) 0.038(4) 0.024(4) -0.005(3) 0.001(3) 0.021(3)
C7 0.023(3) 0.032(3) 0.025(3) -0.004(2) -0.004(2) 0.013(2)
C8 0.049(6) 0.094(9) 0.042(7) -0.049(6) -0.033(6) 0.050(6)
C9 0.046(7) 0.099(10) 0.054(8) -0.047(7) -0.028(6) 0.048(6)
S1' 0.031(5) 0.054(6) 0.047(8) -0.021(6) -0.013(6) 0.025(4)
S2' 0.025(5) 0.061(7) 0.062(9) 0.000(7) -0.025(6) 0.010(5)
C2' 0.021(3) 0.030(3) 0.027(3) -0.001(2) -0.003(2) 0.007(2)
C3' 0.043(11) 0.042(11) 0.038(11) -0.012(10) -0.007(10) 0.011(10)
C4' 0.022(12) 0.034(13) 0.028(14) -0.001(11) -0.012(11) 0.008(10)
C5' 0.022(10) 0.022(10) 0.026(11) 0.007(7) -0.004(7) 0.004(6)
C6' 0.041(11) 0.052(11) 0.041(12) -0.010(11) 0.004(11) 0.006(10)
C7' 0.023(3) 0.032(3) 0.025(3) -0.004(2) -0.004(2) 0.013(2)
C8' 0.05(2) 0.12(3) 0.08(3) -0.02(2) -0.01(2) 0.04(2)
C9' 0.017(14) 0.06(2) 0.04(2) -0.013(19) -0.006(17) -0.005(13)
O1 0.025(2) 0.030(2) 0.031(3) -0.0051(19) -0.0098(18) 0.0113(16)
O2 0.0207(18) 0.0238(18) 0.020(2) 0.0010(16) 0.0013(16) 0.0069(14)
O3 0.0180(17) 0.0258(17) 0.021(2) -0.0001(17) 0.0021(16) 0.0092(15)
O4 0.028(2) 0.033(2) 0.027(3) -0.0091(19) -0.0087(17) 0.0172(17)
C10 0.019(3) 0.025(3) 0.022(3) 0.001(3) 0.004(2) 0.007(2)
O5 0.024(3) 0.015(2) 0.012(3) -0.003(2) 0.000 0.000
C2A 0.124(13) 0.020(5) 0.033(7) 0.012(6) 0.037(9) 0.030(7)
C3A 0.030(6) 0.020(5) 0.012(5) 0.002(4) 0.004(4) 0.003(4)
O6 0.028(3) 0.010(2) 0.014(3) -0.0018(19) 0.000 0.000
N1B 0.087(6) 0.015(3) 0.037(5) 0.001(3) 0.000 0.000
C2B 0.154(17) 0.017(6) 0.044(9) -0.010(6) 0.019(10) -0.023(7)
C3B 0.039(6) 0.023(5) 0.009(5) -0.003(4) 0.006(4) -0.006(4)
C1B 0.076(11) 0.041(8) 0.057(10) 0.006(7) 0.005(9) -0.021(7)
N1A 0.080(5) 0.037(4) 0.115(8) 0.050(5) 0.003(5) 0.006(3)
C1A 0.080(5) 0.037(4) 0.115(8) 0.050(5) 0.003(5) 0.006(3)

loop_
_atom_type_symbol
_atom_type_description
_atom_type_scat_dispersion_real
_atom_type_scat_dispersion_imag
_atom_type_scat_source
C C 0.0033 0.0016 'International Tables Vol C Tables 4.2.6.8 and 6.1.1.4'
H H 0.0000 0.0000 'International Tables Vol C Tables 4.2.6.8 and 6.1.1.4'
N N 0.0061 0.0033 'International Tables Vol C Tables 4.2.6.8 and 6.1.1.4'
O O 0.0106 0.0060 'International Tables Vol C Tables 4.2.6.8 and 6.1.1.4'
S S 0.1246 0.1234 'International Tables Vol C Tables 4.2.6.8 and 6.1.1.4'
Ca Ca 0.2262 0.3064 'International Tables Vol C Tables 4.2.6.8 and 6.1.1.4'

loop_
_geom_angle_atom_site_label_1
_geom_angle_atom_site_label_2
_geom_angle_atom_site_label_3
_geom_angle
_geom_angle_site_symmetry_1
_geom_angle_site_symmetry_3
_geom_angle_publ_flag
O2 Ca1 O2 82.27(19) 2_674 3_574 ?
O2 Ca1 O1 87.66(14) 2_674 4_655 ?
O2 Ca1 O1 154.43(15) 3_574 4_655 ?
O2 Ca1 O1 154.43(15) 2_674 . ?
O2 Ca1 O1 87.66(14) 3_574 . ?
O1 Ca1 O1 91.6(2) 4_655 . ?
O2 Ca1 O5 73.96(13) 2_674 . ?
O2 Ca1 O5 73.96(13) 3_574 . ?
O1 Ca1 O5 80.69(13) 4_655 . ?
O1 Ca1 O5 80.69(13) . . ?
O2 Ca1 O5 83.15(13) 2_674 2_675 ?
O2 Ca1 O5 83.15(13) 3_574 2_675 ?
O1 Ca1 O5 119.00(13) 4_655 2_675 ?
O1 Ca1 O5 119.00(13) . 2_675 ?
O5 Ca1 O5 149.37(18) . 2_675 ?
O2 Ca1 O2 152.20(11) 2_674 . ?
O2 Ca1 O2 96.12(13) 3_574 . ?
O1 Ca1 O2 103.52(14) 4_655 . ?
O1 Ca1 O2 52.14(13) . . ?
O5 Ca1 O2 132.46(11) . . ?
O5 Ca1 O2 69.13(12) 2_675 . ?
O2 Ca1 O2 96.12(13) 2_674 4_655 ?
O2 Ca1 O2 152.20(11) 3_574 4_655 ?
O1 Ca1 O2 52.14(13) 4_655 4_655 ?
O1 Ca1 O2 103.52(14) . 4_655 ?
O5 Ca1 O2 132.46(11) . 4_655 ?
O5 Ca1 O2 69.13(12) 2_675 4_655 ?
O2 Ca1 O2 72.50(17) . 4_655 ?
O2 Ca1 C1 87.99(14) 2_674 4_655 ?
O2 Ca1 C1 169.93(15) 3_574 4_655 ?
O1 Ca1 C1 26.11(15) 4_655 4_655 ?
O1 Ca1 C1 102.30(16) . 4_655 ?
O5 Ca1 C1 105.83(13) . 4_655 ?
O5 Ca1 C1 93.19(13) 2_675 4_655 ?
O2 Ca1 C1 91.30(15) . 4_655 ?
O2 Ca1 C1 26.64(14) 4_655 4_655 ?
O2 Ca1 C1 169.93(15) 2_674 . ?
O2 Ca1 C1 87.99(14) 3_574 . ?
O1 Ca1 C1 102.30(16) 4_655 . ?
O1 Ca1 C1 26.10(15) . . ?
O5 Ca1 C1 105.83(13) . . ?
O5 Ca1 C1 93.19(13) 2_675 . ?
O2 Ca1 C1 26.64(14) . . ?
O2 Ca1 C1 91.30(15) 4_655 . ?
C1 Ca1 C1 101.6(2) 4_655 . ?
O2 Ca1 Ca1 46.65(10) 2_674 2_674 ?
O2 Ca1 Ca1 46.65(10) 3_574 2_674 ?
O1 Ca1 Ca1 110.89(11) 4_655 2_674 ?
O1 Ca1 Ca1 110.89(11) . 2_674 ?
O5 Ca1 Ca1 44.17(11) . 2_674 ?
O5 Ca1 Ca1 105.20(13) 2_675 2_674 ?
O2 Ca1 Ca1 142.34(9) . 2_674 ?
O2 Ca1 Ca1 142.34(9) 4_655 2_674 ?
C1 Ca1 Ca1 126.36(12) 4_655 2_674 ?
C1 Ca1 Ca1 126.36(12) . 2_674 ?
O2 Ca1 Ca1 115.23(11) 2_674 2_675 ?
O2 Ca1 Ca1 115.23(11) 3_574 2_675 ?
O1 Ca1 Ca1 90.33(11) 4_655 2_675 ?
O1 Ca1 Ca1 90.33(11) . 2_675 ?
O5 Ca1 Ca1 167.06(13) . 2_675 ?
O5 Ca1 Ca1 43.58(12) 2_675 2_675 ?
O2 Ca1 Ca1 40.82(8) . 2_675 ?
O2 Ca1 Ca1 40.82(8) 4_655 2_675 ?
C1 Ca1 Ca1 66.83(12) 4_655 2_675 ?
C1 Ca1 Ca1 66.83(12) . 2_675 ?
Ca1 Ca1 Ca1 148.77(7) 2_674 2_675 ?
O3 Ca2 O3 79.02(19) 2_765 3_565 ?
O3 Ca2 O6 81.30(14) 2_765 2_764 ?
O3 Ca2 O6 81.30(14) 3_565 2_764 ?
O3 Ca2 O4 154.37(15) 2_765 . ?
O3 Ca2 O4 89.93(14) 3_565 . ?
O6 Ca2 O4 120.11(13) 2_764 . ?
O3 Ca2 O4 89.93(14) 2_765 4_755 ?
O3 Ca2 O4 154.37(15) 3_565 4_755 ?
O6 Ca2 O4 120.11(12) 2_764 4_755 ?
O4 Ca2 O4 90.4(2) . 4_755 ?
O3 Ca2 O6 75.98(12) 2_765 . ?
O3 Ca2 O6 75.98(12) 3_565 . ?
O6 Ca2 O6 150.39(17) 2_764 . ?
O4 Ca2 O6 78.95(12) . . ?
O4 Ca2 O6 78.95(12) 4_755 . ?
O3 Ca2 O3 152.74(11) 2_765 . ?
O3 Ca2 O3 99.40(13) 3_565 . ?
O6 Ca2 O3 71.61(13) 2_764 . ?
O4 Ca2 O3 51.56(12) . . ?
O4 Ca2 O3 100.82(14) 4_755 . ?
O6 Ca2 O3 130.46(11) . . ?
O3 Ca2 O3 99.40(13) 2_765 4_755 ?
O3 Ca2 O3 152.74(11) 3_565 4_755 ?
O6 Ca2 O3 71.61(13) 2_764 4_755 ?
O4 Ca2 O3 100.82(14) . 4_755 ?
O4 Ca2 O3 51.56(12) 4_755 4_755 ?
O6 Ca2 O3 130.46(11) . 4_755 ?
O3 Ca2 O3 69.54(16) . 4_755 ?
O3 Ca2 C10 170.91(14) 2_765 . ?
O3 Ca2 C10 92.17(15) 3_565 . ?
O6 Ca2 C10 95.25(14) 2_764 . ?
O4 Ca2 C10 25.62(15) . . ?
O4 Ca2 C10 99.05(16) 4_755 . ?
O6 Ca2 C10 104.25(14) . . ?
O3 Ca2 C10 26.26(14) . . ?
O3 Ca2 C10 87.39(14) 4_755 . ?
O3 Ca2 C10 92.17(15) 2_765 4_755 ?
O3 Ca2 C10 170.91(14) 3_565 4_755 ?
O6 Ca2 C10 95.25(14) 2_764 4_755 ?
O4 Ca2 C10 99.05(16) . 4_755 ?
O4 Ca2 C10 25.62(15) 4_755 4_755 ?
O6 Ca2 C10 104.25(14) . 4_755 ?
O3 Ca2 C10 87.39(14) . 4_755 ?
O3 Ca2 C10 26.26(14) 4_755 4_755 ?
C10 Ca2 C10 96.5(2) . 4_755 ?
O3 Ca2 Ca2 113.96(10) 2_765 2_764 ?
O3 Ca2 Ca2 113.96(10) 3_565 2_764 ?
O6 Ca2 Ca2 43.06(12) 2_764 2_764 ?
O4 Ca2 Ca2 91.65(10) . 2_764 ?
O4 Ca2 Ca2 91.65(10) 4_755 2_764 ?
O6 Ca2 Ca2 166.55(12) . 2_764 ?
O3 Ca2 Ca2 41.56(8) . 2_764 ?
O3 Ca2 Ca2 41.56(8) 4_755 2_764 ?
C10 Ca2 Ca2 67.46(12) . 2_764 ?
C10 Ca2 Ca2 67.46(12) 4_755 2_764 ?
O3 Ca2 Ca2 47.74(10) 2_765 2_765 ?
O3 Ca2 Ca2 47.74(10) 3_565 2_765 ?
O6 Ca2 Ca2 108.03(13) 2_764 2_765 ?
O4 Ca2 Ca2 108.37(11) . 2_765 ?
O4 Ca2 Ca2 108.37(11) 4_755 2_765 ?
O6 Ca2 Ca2 42.36(11) . 2_765 ?
O3 Ca2 Ca2 144.97(8) . 2_765 ?
O3 Ca2 Ca2 144.97(8) 4_755 2_765 ?
C10 Ca2 Ca2 126.77(12) . 2_765 ?
C10 Ca2 Ca2 126.77(12) 4_755 2_765 ?
Ca2 Ca2 Ca2 151.09(7) 2_764 2_765 ?
O1 C1 O2 122.2(5) . . ?
O1 C1 C2 120.3(5) . . ?
O2 C1 C2 117.4(5) . . ?
O1 C1 C2' 120.3(5) . . ?
O2 C1 C2' 117.4(5) . . ?
O1 C1 Ca1 57.6(3) . . ?
O2 C1 Ca1 66.8(3) . . ?
C2 C1 Ca1 162.6(4) . . ?
C2' C1 Ca1 162.6(4) . . ?
C5 S1 C2 90.2(4) . . ?
C5 S2 C7 90.5(4) . . ?
C3 C2 C1 131.5(6) . . ?
C3 C2 S1 113.2(5) . . ?
C1 C2 S1 115.2(4) . . ?
C2 C3 C4 110.2(8) . . ?
C2 C3 C8 125.4(8) . . ?
C4 C3 C8 124.3(8) . . ?
C5 C4 C6 112.1(7) . . ?
C5 C4 C3 114.1(7) . . ?
C6 C4 C3 133.8(9) . . ?
C4 C5 S2 113.5(6) . . ?
C4 C5 S1 112.2(6) . . ?
S2 C5 S1 134.3(6) . . ?
C7 C6 C4 113.0(8) . . ?
C7 C6 C9 124.4(7) . . ?
C4 C6 C9 122.4(8) . . ?
C6 C7 C10 134.2(6) . . ?
C6 C7 S2 110.9(5) . . ?
C10 C7 S2 114.5(4) . . ?
C5' S1' C2' 82.3(12) . . ?
C5' S2' C7' 79.2(13) . . ?
C3' C2' C1 144.7(16) . . ?
C3' C2' S1' 104.1(17) . . ?
C1 C2' S1' 110.5(6) . . ?
C2' C3' C4' 127(3) . . ?
C2' C3' C8' 113(3) . . ?
C4' C3' C8' 120(3) . . ?
C5' C4' C6' 107(3) . . ?
C5' C4' C3' 107(3) . . ?
C6' C4' C3' 147(3) . . ?
C4' C5' S2' 121(2) . . ?
C4' C5' S1' 119.1(19) . . ?
S2' C5' S1' 119(2) . . ?
C7' C6' C4' 121(3) . . ?
C7' C6' C9' 113(3) . . ?
C4' C6' C9' 124(3) . . ?
C6' C7' C10 140.9(18) . . ?
C6' C7' S2' 110.8(18) . . ?
C10 C7' S2' 108.2(5) . . ?
C1 O1 Ca1 96.3(3) . . ?
C1 O2 Ca1 164.9(3) . 2_675 ?
C1 O2 Ca1 86.5(3) . . ?
Ca1 O2 Ca1 92.53(12) 2_675 . ?
C10 O3 Ca2 168.4(3) . 2_764 ?
C10 O3 Ca2 86.7(3) . . ?
Ca2 O3 Ca2 90.71(11) 2_764 . ?
C10 O4 Ca2 97.6(3) . . ?
O4 C10 O3 122.6(5) . . ?
O4 C10 C7 117.8(5) . . ?
O3 C10 C7 119.5(5) . . ?
O4 C10 C7' 117.8(5) . . ?
O3 C10 C7' 119.5(5) . . ?
O4 C10 Ca2 56.8(3) . . ?
O3 C10 Ca2 67.0(3) . . ?
C7 C10 Ca2 163.9(4) . . ?
C7' C10 Ca2 163.9(4) . . ?
C3A O5 C3A 86.7(11) 4_655 . ?
C3A O5 Ca1 121.3(6) 4_655 . ?
C3A O5 Ca1 121.3(6) . . ?
C3A O5 Ca1 119.2(5) 4_655 2_674 ?
C3A O5 Ca1 119.2(5) . 2_674 ?
Ca1 O5 Ca1 92.25(15) . 2_674 ?
O5 C3A N1A 126.3(9) . . ?
C3B O6 C3B 54.4(11) . 4_755 ?
C3B O6 Ca2 133.2(6) . 2_765 ?
C3B O6 Ca2 133.2(6) 4_755 2_765 ?
C3B O6 Ca2 120.8(6) . . ?
C3B O6 Ca2 120.8(6) 4_755 . ?
Ca2 O6 Ca2 94.58(15) 2_765 . ?
C3B N1B C3B 51.3(10) 4_755 . ?
C3B N1B C2B 176.2(10) 4_755 . ?
C3B N1B C2B 124.8(8) . . ?
C3B N1B C2B 124.8(8) 4_755 4_755 ?
C3B N1B C2B 176.2(10) . 4_755 ?
C2B N1B C2B 59.0(15) . 4_755 ?
C3B N1B C1B 118.4(9) 4_755 . ?
C3B N1B C1B 67.0(7) . . ?
C2B N1B C1B 57.8(9) . . ?
C2B N1B C1B 116.8(11) 4_755 . ?
C3B N1B C1B 67.0(7) 4_755 4_755 ?
C3B N1B C1B 118.4(9) . 4_755 ?
C2B N1B C1B 116.8(10) . 4_755 ?
C2B N1B C1B 57.8(9) 4_755 4_755 ?
C1B N1B C1B 174.6(13) . 4_755 ?
O6 C3B N1B 127.0(10) . . ?
N1A N1A C1A 0.0(13) 4_655 4_655 ?
N1A N1A C2A 143.2(8) 4_655 . ?
C1A N1A C2A 143.2(8) 4_655 . ?
N1A N1A C3A 97.3(5) 4_655 . ?
C1A N1A C3A 97.3(5) 4_655 . ?
C2A N1A C3A 115.8(11) . . ?

loop_
_geom_bond_atom_site_label_1
_geom_bond_atom_site_label_2
_geom_bond_distance
_geom_bond_site_symmetry_2
_geom_bond_publ_flag
Ca1 O2 2.341(4) 2_674 ?
Ca1 O2 2.341(4) 3_574 ?
Ca1 O1 2.402(4) 4_655 ?
Ca1 O1 2.402(4) . ?
Ca1 O5 2.468(5) . ?
Ca1 O5 2.495(5) 2_675 ?
Ca1 O2 2.604(4) . ?
Ca1 O2 2.604(4) 4_655 ?
Ca1 C1 2.827(5) 4_655 ?
Ca1 C1 2.827(5) . ?
Ca1 Ca1 3.5775(8) 2_674 ?
Ca1 Ca1 3.5775(8) 2_675 ?
Ca2 O3 2.361(4) 2_765 ?
Ca2 O3 2.361(4) 3_565 ?
Ca2 O6 2.405(5) 2_764 ?
Ca2 O4 2.410(4) . ?
Ca2 O4 2.410(4) 4_755 ?
Ca2 O6 2.437(5) . ?
Ca2 O3 2.633(4) . ?
Ca2 O3 2.633(4) 4_755 ?
Ca2 C10 2.856(5) . ?
Ca2 C10 2.856(5) 4_755 ?
Ca2 Ca2 3.5581(7) 2_764 ?
Ca2 Ca2 3.5581(7) 2_765 ?
C1 O1 1.252(7) . ?
C1 O2 1.270(6) . ?
C1 C2 1.475(7) . ?
C1 C2' 1.475(7) . ?
S1 C5 1.707(7) . ?
S1 C2 1.771(6) . ?
S2 C5 1.706(8) . ?
S2 C7 1.781(6) . ?
C2 C3 1.344(9) . ?
C3 C4 1.443(10) . ?
C3 C8 1.517(12) . ?
C4 C5 1.363(11) . ?
C4 C6 1.435(10) . ?
C6 C7 1.354(9) . ?
C6 C9 1.533(11) . ?
C7 C10 1.491(7) . ?
S1' C5' 1.84(2) . ?
S1' C2' 1.946(16) . ?
S2' C5' 1.83(2) . ?
S2' C7' 1.887(17) . ?
C2' C3' 1.30(2) . ?
C3' C4' 1.32(2) . ?
C3' C8' 1.51(3) . ?
C4' C5' 1.30(2) . ?
C4' C6' 1.32(2) . ?
C6' C7' 1.30(2) . ?
C6' C9' 1.52(2) . ?
C7' C10 1.491(7) . ?
O2 Ca1 2.341(4) 2_675 ?
O3 C10 1.266(7) . ?
O3 Ca2 2.360(4) 2_764 ?
O4 C10 1.246(7) . ?
O5 C3A 1.223(11) 4_655 ?
O5 C3A 1.223(11) . ?
O5 Ca1 2.495(5) 2_674 ?
C2A N1A 1.337(15) . ?
C3A N1A 1.506(14) . ?
O6 C3B 1.223(11) . ?
O6 C3B 1.223(11) 4_755 ?
O6 Ca2 2.405(5) 2_765 ?
N1B C3B 1.291(13) 4_755 ?
N1B C3B 1.291(13) . ?
N1B C2B 1.464(14) . ?
N1B C2B 1.464(14) 4_755 ?
N1B C1B 1.563(15) . ?
N1B C1B 1.563(15) 4_755 ?
N1A N1A 1.297(15) 4_655 ?
N1A C1A 1.297(15) 4_655 ?
